data_2221971
loop_
_publ_author_name
'Kavitha, T.'
'Ponnuswamy, S.'
'Sakthivel, P.'
'Karthik, K.'
'Ponnuswamy, M. N.'

_publ_section_title <i>r</i>-2,<i>c</i>-6-Bis(4-methoxyphenyl)-<i>c</i>-3,<i>t</i>-3-dimethyl-1-nitrosopiperidin-4-one
_journal_coeditor_code CI2805
_journal_issue 6
_journal_name_full 'Acta Crystallographica Section E'
_journal_page_first o1420
_journal_paper_doi 10.1107/S1600536809019357
_journal_volume 65
_journal_year 2009
_chemical_formula_iupac 'C21 H24 N2 O4'
_chemical_formula_moiety 'C21 H24 N2 O4'
_chemical_formula_sum 'C21 H24 N2 O4'
_chemical_formula_weight 368.42
_chemical_name_systematic
;
r-2,c-6-Bis(4-methoxyphenyl)-c-3,t-3-dimethyl-1-nitrosopiperidin-4-one
;
_space_group_IT_number 19
_symmetry_cell_setting orthorhombic
_symmetry_space_group_name_Hall 'P 2ac 2ab'
_symmetry_space_group_name_H-M 'P 21 21 21'
_atom_sites_solution_hydrogens geom
_atom_sites_solution_primary direct
_atom_sites_solution_secondary difmap
_audit_creation_method SHELXL-97
_cell_angle_alpha 90.00
_cell_angle_beta 90.00
_cell_angle_gamma 90.00
_cell_formula_units_Z 4
_cell_length_a 7.2540(3)
_cell_length_b 15.0469(6)
_cell_length_c 17.0741(7)
_cell_measurement_reflns_used 3211
_cell_measurement_temperature 293(2)
_cell_measurement_theta_max 30.5
_cell_measurement_theta_min 2.4
_cell_volume 1863.64(13)
_computing_cell_refinement 'SAINT (Bruker, 2004)'
_computing_data_collection 'APEX2 (Bruker, 2004)'
_computing_data_reduction 'SAINT (Bruker, 2004)'
_computing_molecular_graphics 'PLATON (Spek, 2009)'
_computing_publication_material 'SHELXL97 (Sheldrick, 2008) and PARST (Nardelli, 1983)'
_computing_structure_refinement 'SHELXL97 (Sheldrick, 2008)'
_computing_structure_solution 'SHELXS97 (Sheldrick, 2008)'
_diffrn_ambient_temperature 293(2)
_diffrn_measured_fraction_theta_full 0.999
_diffrn_measured_fraction_theta_max 0.997
_diffrn_measurement_device_type 'Bruker Kappa-APEXII CCD area-detector'
_diffrn_measurement_method \w
_diffrn_radiation_monochromator graphite
_diffrn_radiation_source 'fine-focus sealed tube'
_diffrn_radiation_type MoK\a
_diffrn_radiation_wavelength 0.71073
_diffrn_reflns_av_R_equivalents 0.0257
_diffrn_reflns_av_sigmaI/netI 0.0163
_diffrn_reflns_limit_h_max 10
_diffrn_reflns_limit_h_min -10
_diffrn_reflns_limit_k_max 21
_diffrn_reflns_limit_k_min -21
_diffrn_reflns_limit_l_max 24
_diffrn_reflns_limit_l_min -24
_diffrn_reflns_number 24656
_diffrn_reflns_theta_full 25.00
_diffrn_reflns_theta_max 30.46
_diffrn_reflns_theta_min 2.39
_diffrn_standards_number 0
_exptl_absorpt_coefficient_mu 0.091
_exptl_absorpt_correction_T_max 0.9820
_exptl_absorpt_correction_T_min 0.9731
_exptl_absorpt_correction_type multi-scan
_exptl_absorpt_process_details '(SADABS; Sheldrick, 2001)'
_exptl_crystal_colour colourless
_exptl_crystal_density_diffrn 1.313
_exptl_crystal_density_method 'not measured'
_exptl_crystal_description block
_exptl_crystal_F_000 784
_exptl_crystal_size_max 0.30
_exptl_crystal_size_mid 0.25
_exptl_crystal_size_min 0.20
_refine_diff_density_max 0.198
_refine_diff_density_min -0.150
_refine_ls_extinction_method none
_refine_ls_goodness_of_fit_ref 1.025
_refine_ls_hydrogen_treatment constr
_refine_ls_matrix_type full
_refine_ls_number_parameters 244
_refine_ls_number_reflns 3211
_refine_ls_number_restraints 0
_refine_ls_restrained_S_all 1.025
_refine_ls_R_factor_all 0.0527
_refine_ls_R_factor_gt 0.0386
_refine_ls_shift/su_max 0.001
_refine_ls_shift/su_mean 0.000
_refine_ls_structure_factor_coef Fsqd
_refine_ls_weighting_details 'calc w=1/[\s^2^(Fo^2^)+(0.0532P)^2^+0.2754P] where P=(Fo^2^+2Fc^2^)/3'
_refine_ls_weighting_scheme calc
_refine_ls_wR_factor_gt 0.0974
_refine_ls_wR_factor_ref 0.1088
_reflns_number_gt 2595
_reflns_number_total 3211
_reflns_threshold_expression I>2\s(I)
_cod_data_source_file ci2805.cif
_cod_data_source_block I
_cod_database_code 2221971
_cod_database_fobs_code 2221971

loop_
_symmetry_equiv_pos_as_xyz
'x, y, z'
'-x+1/2, -y, z+1/2'
'x+1/2, -y+1/2, -z'
'-x, y+1/2, -z+1/2'

loop_
_atom_site_type_symbol
_atom_site_label
_atom_site_fract_x
_atom_site_fract_y
_atom_site_fract_z
_atom_site_U_iso_or_equiv
_atom_site_adp_type
_atom_site_calc_flag
_atom_site_refinement_flags
_atom_site_occupancy
_atom_site_disorder_assembly
_atom_site_disorder_group
N N1 0.0483(2) 0.52808(12) 0.21105(9) 0.0433(4) Uani d . 1 . .
C C2 0.1305(2) 0.58054(13) 0.27489(10) 0.0417(4) Uani d . 1 . .
H H2 0.0276 0.6015 0.3072 0.050 Uiso calc R 1 . .
C C3 0.2206(3) 0.66398(14) 0.23982(11) 0.0453(4) Uani d . 1 . .
C C4 0.3709(3) 0.63719(14) 0.18259(11) 0.0478(4) Uani d . 1 . .
C C5 0.3450(3) 0.54846(14) 0.14164(11) 0.0464(4) Uani d . 1 . .
H H5A 0.4235 0.5054 0.1675 0.056 Uiso calc R 1 . .
H H5B 0.3898 0.5547 0.0884 0.056 Uiso calc R 1 . .
C C6 0.1494(3) 0.50917(13) 0.13767(10) 0.0419(4) Uani d . 1 . .
H H6 0.0840 0.5392 0.0950 0.050 Uiso calc R 1 . .
N N7 -0.1331(2) 0.51769(14) 0.21570(12) 0.0589(5) Uani d . 1 . .
C C8 0.2461(3) 0.52025(13) 0.32719(10) 0.0413(4) Uani d . 1 . .
C C9 0.4369(3) 0.51945(15) 0.33242(11) 0.0461(4) Uani d . 1 . .
H H9 0.5048 0.5589 0.3020 0.055 Uiso calc R 1 . .
C C10 0.5290(3) 0.46138(15) 0.38177(12) 0.0500(5) Uani d . 1 . .
H H10 0.6571 0.4620 0.3837 0.060 Uiso calc R 1 . .
C C11 0.4317(3) 0.40259(13) 0.42807(12) 0.0484(4) Uani d . 1 . .
C C12 0.2405(3) 0.40122(16) 0.42284(13) 0.0562(5) Uani d . 1 . .
H H12 0.1730 0.3611 0.4528 0.067 Uiso calc R 1 . .
C C13 0.1513(3) 0.45897(15) 0.37357(12) 0.0517(5) Uani d . 1 . .
H H13 0.0233 0.4573 0.3710 0.062 Uiso calc R 1 . .
C C15 0.2886(4) 0.72672(16) 0.30428(13) 0.0581(5) Uani d . 1 . .
H H15A 0.3445 0.7781 0.2809 0.087 Uiso calc R 1 . .
H H15B 0.3777 0.6965 0.3362 0.087 Uiso calc R 1 . .
H H15C 0.1863 0.7449 0.3361 0.087 Uiso calc R 1 . .
C C14 0.0774(3) 0.71461(16) 0.18933(14) 0.0578(5) Uani d . 1 . .
H H14A 0.1337 0.7666 0.1673 0.087 Uiso calc R 1 . .
H H14B -0.0251 0.7319 0.2215 0.087 Uiso calc R 1 . .
H H14C 0.0347 0.6767 0.1479 0.087 Uiso calc R 1 . .
C C16 0.1535(2) 0.41093(12) 0.11881(10) 0.0393(4) Uani d . 1 . .
C C17 0.2309(3) 0.34891(14) 0.16965(10) 0.0449(4) Uani d . 1 . .
H H17 0.2793 0.3677 0.2173 0.054 Uiso calc R 1 . .
C C18 0.2366(3) 0.26016(14) 0.15030(11) 0.0443(4) Uani d . 1 . .
H H18 0.2889 0.2195 0.1848 0.053 Uiso calc R 1 . .
C C19 0.1647(2) 0.23100(12) 0.07945(10) 0.0402(4) Uani d . 1 . .
C C20 0.0887(3) 0.29189(13) 0.02797(11) 0.0430(4) Uani d . 1 . .
H H20 0.0414 0.2731 -0.0199 0.052 Uiso calc R 1 . .
C C21 0.0838(3) 0.38045(14) 0.04814(10) 0.0431(4) Uani d . 1 . .
H H21 0.0322 0.4210 0.0134 0.052 Uiso calc R 1 . .
C C22 0.7010(4) 0.34767(19) 0.49303(17) 0.0719(7) Uani d . 1 . .
H H22A 0.7349 0.3045 0.5318 0.108 Uiso calc R 1 . .
H H22B 0.7358 0.4059 0.5107 0.108 Uiso calc R 1 . .
H H22C 0.7632 0.3346 0.4448 0.108 Uiso calc R 1 . .
C C23 0.1004(4) 0.10995(15) -0.00595(14) 0.0605(6) Uani d . 1 . .
H H23A 0.1152 0.0466 -0.0089 0.091 Uiso calc R 1 . .
H H23B 0.1638 0.1374 -0.0490 0.091 Uiso calc R 1 . .
H H23C -0.0283 0.1245 -0.0085 0.091 Uiso calc R 1 . .
O O1 0.5033(3) 0.68301(12) 0.16938(12) 0.0732(5) Uani d . 1 . .
O O2 -0.2050(2) 0.48520(14) 0.15739(11) 0.0753(5) Uani d . 1 . .
O O3 0.5071(3) 0.34479(11) 0.48087(10) 0.0640(4) Uani d . 1 . .
O O4 0.1751(2) 0.14144(9) 0.06582(8) 0.0509(3) Uani d . 1 . .

loop_
_atom_site_aniso_label
_atom_site_aniso_U_11
_atom_site_aniso_U_22
_atom_site_aniso_U_33
_atom_site_aniso_U_12
_atom_site_aniso_U_13
_atom_site_aniso_U_23
N1 0.0311(6) 0.0576(9) 0.0412(7) 0.0002(7) 0.0008(6) -0.0093(7)
C2 0.0358(8) 0.0543(10) 0.0348(8) -0.0009(8) 0.0034(7) -0.0084(7)
C3 0.0446(9) 0.0519(10) 0.0393(8) 0.0004(8) 0.0037(8) -0.0051(8)
C4 0.0461(10) 0.0531(11) 0.0442(9) -0.0003(9) 0.0077(8) 0.0035(8)
C5 0.0432(9) 0.0573(11) 0.0387(8) 0.0012(9) 0.0088(8) -0.0034(8)
C6 0.0403(8) 0.0522(10) 0.0331(8) 0.0041(8) -0.0015(7) -0.0029(7)
N7 0.0347(8) 0.0767(12) 0.0654(11) -0.0027(8) -0.0038(8) -0.0179(10)
C8 0.0390(8) 0.0525(11) 0.0323(7) -0.0055(8) 0.0015(7) -0.0049(8)
C9 0.0401(9) 0.0592(11) 0.0389(9) -0.0079(9) 0.0024(7) 0.0025(9)
C10 0.0432(9) 0.0621(12) 0.0449(10) -0.0046(9) -0.0008(9) -0.0002(9)
C11 0.0600(12) 0.0453(10) 0.0400(9) -0.0028(9) 0.0003(9) -0.0036(8)
C12 0.0600(12) 0.0569(12) 0.0516(11) -0.0158(10) 0.0075(10) 0.0059(10)
C13 0.0410(9) 0.0638(13) 0.0504(10) -0.0121(10) 0.0056(9) 0.0009(10)
C15 0.0579(12) 0.0581(12) 0.0582(12) -0.0077(10) 0.0029(11) -0.0143(10)
C14 0.0607(13) 0.0600(12) 0.0527(11) 0.0116(11) -0.0001(11) -0.0026(10)
C16 0.0356(8) 0.0494(9) 0.0329(7) 0.0046(8) -0.0010(7) -0.0024(7)
C17 0.0425(9) 0.0604(11) 0.0319(8) 0.0043(9) -0.0063(7) -0.0014(8)
C18 0.0390(9) 0.0555(11) 0.0383(8) 0.0070(8) -0.0033(7) 0.0074(8)
C19 0.0324(8) 0.0480(9) 0.0403(8) 0.0009(7) 0.0050(7) 0.0008(7)
C20 0.0420(9) 0.0533(10) 0.0336(8) 0.0022(8) -0.0047(7) -0.0021(8)
C21 0.0432(9) 0.0523(10) 0.0337(8) 0.0060(8) -0.0065(7) 0.0020(8)
C22 0.0729(16) 0.0707(16) 0.0723(15) 0.0205(14) -0.0010(14) 0.0133(13)
C23 0.0649(13) 0.0527(12) 0.0638(13) -0.0002(11) -0.0052(12) -0.0134(11)
O1 0.0684(10) 0.0652(10) 0.0858(13) -0.0185(9) 0.0299(10) -0.0047(9)
O2 0.0420(8) 0.1026(14) 0.0812(11) 0.0025(9) -0.0132(8) -0.0327(11)
O3 0.0740(11) 0.0592(9) 0.0589(9) -0.0050(9) -0.0057(9) 0.0118(8)
O4 0.0543(8) 0.0467(7) 0.0516(7) 0.0036(6) -0.0011(7) 0.0001(6)

loop_
_atom_type_symbol
_atom_type_description
_atom_type_scat_dispersion_real
_atom_type_scat_dispersion_imag
_atom_type_scat_source
C C 0.0033 0.0000 'International Tables Vol C Tables 4.2.6.8 and 6.1.1.4'
H H 0.0000 0.0000 'International Tables Vol C Tables 4.2.6.8 and 6.1.1.4'
N N 0.0061 0.0000 'International Tables Vol C Tables 4.2.6.8 and 6.1.1.4'
O O 0.0106 0.0000 'International Tables Vol C Tables 4.2.6.8 and 6.1.1.4'

loop_
_geom_angle_atom_site_label_1
_geom_angle_atom_site_label_2
_geom_angle_atom_site_label_3
_geom_angle_site_symmetry_1
_geom_angle_site_symmetry_3
_geom_angle
_geom_angle_publ_flag
N7 N1 C2 . . 114.87(16) ?
N7 N1 C6 . . 121.28(17) ?
C2 N1 C6 . . 121.97(14) ?
N1 C2 C8 . . 109.72(15) ?
N1 C2 C3 . . 108.78(15) ?
C8 C2 C3 . . 118.74(16) ?
N1 C2 H2 . . 106.3 ?
C8 C2 H2 . . 106.3 ?
C3 C2 H2 . . 106.3 ?
C4 C3 C15 . . 113.24(18) ?
C4 C3 C2 . . 109.81(16) ?
C15 C3 C2 . . 111.14(16) ?
C4 C3 C14 . . 104.71(16) ?
C15 C3 C14 . . 108.22(18) ?
C2 C3 C14 . . 109.47(17) ?
O1 C4 C5 . . 121.09(19) ?
O1 C4 C3 . . 122.78(19) ?
C5 C4 C3 . . 116.13(17) ?
C4 C5 C6 . . 118.19(17) ?
C4 C5 H5A . . 107.8 ?
C6 C5 H5A . . 107.8 ?
C4 C5 H5B . . 107.8 ?
C6 C5 H5B . . 107.8 ?
H5A C5 H5B . . 107.1 ?
N1 C6 C16 . . 112.22(16) ?
N1 C6 C5 . . 110.23(15) ?
C16 C6 C5 . . 111.48(16) ?
N1 C6 H6 . . 107.6 ?
C16 C6 H6 . . 107.6 ?
C5 C6 H6 . . 107.6 ?
O2 N7 N1 . . 114.82(19) ?
C9 C8 C13 . . 116.69(19) ?
C9 C8 C2 . . 126.27(18) ?
C13 C8 C2 . . 117.03(17) ?
C10 C9 C8 . . 121.70(19) ?
C10 C9 H9 . . 119.2 ?
C8 C9 H9 . . 119.2 ?
C11 C10 C9 . . 120.41(19) ?
C11 C10 H10 . . 119.8 ?
C9 C10 H10 . . 119.8 ?
O3 C11 C10 . . 125.5(2) ?
O3 C11 C12 . . 115.6(2) ?
C10 C11 C12 . . 118.9(2) ?
C13 C12 C11 . . 120.0(2) ?
C13 C12 H12 . . 120.0 ?
C11 C12 H12 . . 120.0 ?
C12 C13 C8 . . 122.26(19) ?
C12 C13 H13 . . 118.9 ?
C8 C13 H13 . . 118.9 ?
C3 C15 H15A . . 109.5 ?
C3 C15 H15B . . 109.5 ?
H15A C15 H15B . . 109.5 ?
C3 C15 H15C . . 109.5 ?
H15A C15 H15C . . 109.5 ?
H15B C15 H15C . . 109.5 ?
C3 C14 H14A . . 109.5 ?
C3 C14 H14B . . 109.5 ?
H14A C14 H14B . . 109.5 ?
C3 C14 H14C . . 109.5 ?
H14A C14 H14C . . 109.5 ?
H14B C14 H14C . . 109.5 ?
C21 C16 C17 . . 117.90(17) ?
C21 C16 C6 . . 120.07(16) ?
C17 C16 C6 . . 122.00(16) ?
C18 C17 C16 . . 120.84(17) ?
C18 C17 H17 . . 119.6 ?
C16 C17 H17 . . 119.6 ?
C17 C18 C19 . . 120.29(18) ?
C17 C18 H18 . . 119.9 ?
C19 C18 H18 . . 119.9 ?
O4 C19 C20 . . 124.43(17) ?
O4 C19 C18 . . 115.98(17) ?
C20 C19 C18 . . 119.58(18) ?
C21 C20 C19 . . 119.48(17) ?
C21 C20 H20 . . 120.3 ?
C19 C20 H20 . . 120.3 ?
C20 C21 C16 . . 121.90(17) ?
C20 C21 H21 . . 119.1 ?
C16 C21 H21 . . 119.1 ?
O3 C22 H22A . . 109.5 ?
O3 C22 H22B . . 109.5 ?
H22A C22 H22B . . 109.5 ?
O3 C22 H22C . . 109.5 ?
H22A C22 H22C . . 109.5 ?
H22B C22 H22C . . 109.5 ?
O4 C23 H23A . . 109.5 ?
O4 C23 H23B . . 109.5 ?
H23A C23 H23B . . 109.5 ?
O4 C23 H23C . . 109.5 ?
H23A C23 H23C . . 109.5 ?
H23B C23 H23C . . 109.5 ?
C11 O3 C22 . . 118.20(19) ?
C19 O4 C23 . . 116.96(16) ?

loop_
_geom_bond_atom_site_label_1
_geom_bond_atom_site_label_2
_geom_bond_site_symmetry_2
_geom_bond_distance
_geom_bond_publ_flag
N1 N7 . 1.328(2) ?
N1 C2 . 1.472(2) ?
N1 C6 . 1.479(2) ?
C2 C8 . 1.524(3) ?
C2 C3 . 1.537(3) ?
C2 H2 . 0.98 ?
C3 C4 . 1.519(3) ?
C3 C15 . 1.532(3) ?
C3 C14 . 1.550(3) ?
C4 O1 . 1.204(2) ?
C4 C5 . 1.519(3) ?
C5 C6 . 1.539(3) ?
C5 H5A . 0.97 ?
C5 H5B . 0.97 ?
C6 C16 . 1.513(3) ?
C6 H6 . 0.98 ?
N7 O2 . 1.225(2) ?
C8 C9 . 1.387(3) ?
C8 C13 . 1.396(3) ?
C9 C10 . 1.385(3) ?
C9 H9 . 0.93 ?
C10 C11 . 1.380(3) ?
C10 H10 . 0.93 ?
C11 O3 . 1.367(3) ?
C11 C12 . 1.390(3) ?
C12 C13 . 1.372(3) ?
C12 H12 . 0.93 ?
C13 H13 . 0.93 ?
C15 H15A . 0.96 ?
C15 H15B . 0.96 ?
C15 H15C . 0.96 ?
C14 H14A . 0.96 ?
C14 H14B . 0.96 ?
C14 H14C . 0.96 ?
C16 C21 . 1.386(2) ?
C16 C17 . 1.393(3) ?
C17 C18 . 1.376(3) ?
C17 H17 . 0.93 ?
C18 C19 . 1.389(3) ?
C18 H18 . 0.93 ?
C19 O4 . 1.370(2) ?
C19 C20 . 1.384(3) ?
C20 C21 . 1.377(3) ?
C20 H20 . 0.93 ?
C21 H21 . 0.93 ?
C22 O3 . 1.423(3) ?
C22 H22A . 0.96 ?
C22 H22B . 0.96 ?
C22 H22C . 0.96 ?
C23 O4 . 1.421(3) ?
C23 H23A . 0.96 ?
C23 H23B . 0.96 ?
C23 H23C . 0.96 ?

loop_
_geom_hbond_atom_site_label_D
_geom_hbond_atom_site_label_H
_geom_hbond_atom_site_label_A
_geom_hbond_site_symmetry_A
_geom_hbond_distance_DH
_geom_hbond_distance_HA
_geom_hbond_distance_DA
_geom_hbond_angle_DHA
C15 H15C Cg1 4_555 0.96 2.97 3.911(3) 167
C23 H23C Cg1 3_455 0.96 2.86 3.720(3) 149

loop_
_geom_torsion_atom_site_label_1
_geom_torsion_atom_site_label_2
_geom_torsion_atom_site_label_3
_geom_torsion_atom_site_label_4
_geom_torsion_site_symmetry_1
_geom_torsion_site_symmetry_2
_geom_torsion_site_symmetry_3
_geom_torsion_site_symmetry_4
_geom_torsion
_geom_torsion_publ_flag
N7 N1 C2 C8 . . . . 110.4(2) ?
C6 N1 C2 C8 . . . . -85.0(2) ?
N7 N1 C2 C3 . . . . -118.2(2) ?
C6 N1 C2 C3 . . . . 46.4(2) ?
N1 C2 C3 C4 . . . . -60.6(2) ?
C8 C2 C3 C4 . . . . 65.7(2) ?
N1 C2 C3 C15 . . . . 173.29(16) ?
C8 C2 C3 C15 . . . . -60.3(2) ?
N1 C2 C3 C14 . . . . 53.80(19) ?
C8 C2 C3 C14 . . . . -179.83(16) ?
C15 C3 C4 O1 . . . . -26.9(3) ?
C2 C3 C4 O1 . . . . -151.7(2) ?
C14 C3 C4 O1 . . . . 90.8(3) ?
C15 C3 C4 C5 . . . . 153.57(19) ?
C2 C3 C4 C5 . . . . 28.7(2) ?
C14 C3 C4 C5 . . . . -88.7(2) ?
O1 C4 C5 C6 . . . . -158.8(2) ?
C3 C4 C5 C6 . . . . 20.8(3) ?
N7 N1 C6 C16 . . . . -69.4(2) ?
C2 N1 C6 C16 . . . . 127.05(19) ?
N7 N1 C6 C5 . . . . 165.7(2) ?
C2 N1 C6 C5 . . . . 2.1(2) ?
C4 C5 C6 N1 . . . . -37.0(2) ?
C4 C5 C6 C16 . . . . -162.27(16) ?
C2 N1 N7 O2 . . . . 170.12(19) ?
C6 N1 N7 O2 . . . . 5.4(3) ?
N1 C2 C8 C9 . . . . 109.0(2) ?
C3 C2 C8 C9 . . . . -16.9(3) ?
N1 C2 C8 C13 . . . . -70.0(2) ?
C3 C2 C8 C13 . . . . 164.11(17) ?
C13 C8 C9 C10 . . . . -0.6(3) ?
C2 C8 C9 C10 . . . . -179.66(17) ?
C8 C9 C10 C11 . . . . -0.6(3) ?
C9 C10 C11 O3 . . . . -177.43(19) ?
C9 C10 C11 C12 . . . . 1.6(3) ?
O3 C11 C12 C13 . . . . 177.69(18) ?
C10 C11 C12 C13 . . . . -1.4(3) ?
C11 C12 C13 C8 . . . . 0.2(3) ?
C9 C8 C13 C12 . . . . 0.8(3) ?
C2 C8 C13 C12 . . . . 179.92(19) ?
N1 C6 C16 C21 . . . . 122.51(18) ?
C5 C6 C16 C21 . . . . -113.29(19) ?
N1 C6 C16 C17 . . . . -59.4(2) ?
C5 C6 C16 C17 . . . . 64.8(2) ?
C21 C16 C17 C18 . . . . -0.4(3) ?
C6 C16 C17 C18 . . . . -178.54(18) ?
C16 C17 C18 C19 . . . . -0.1(3) ?
C17 C18 C19 O4 . . . . -179.38(18) ?
C17 C18 C19 C20 . . . . 0.6(3) ?
O4 C19 C20 C21 . . . . 179.33(18) ?
C18 C19 C20 C21 . . . . -0.7(3) ?
C19 C20 C21 C16 . . . . 0.2(3) ?
C17 C16 C21 C20 . . . . 0.3(3) ?
C6 C16 C21 C20 . . . . 178.52(18) ?
C10 C11 O3 C22 . . . . 3.6(3) ?
C12 C11 O3 C22 . . . . -175.5(2) ?
C20 C19 O4 C23 . . . . -0.7(3) ?
C18 C19 O4 C23 . . . . 179.28(18) ?

loop_
_cod_related_entry_id
_cod_related_entry_database
_cod_related_entry_code
1 ChemSpider 30655780
